data_7703800
loop_
_publ_author_name
'Sorg, Jens R.'
'Schneider, Tilman'
'Wohlfarth, Luise'
'Sch\"afer, Thomas C'
'Sedykh, Alexander'
'M\"uller-Buschbaum, Klaus'

_publ_section_title
;
 Sb- and Bi-based coordination polymers with N-donor ligands with and
 without lone-pair effects and their photoluminescence properties.
;
_journal_issue 15
_journal_name_full 'Dalton transactions (Cambridge, England : 2003)'
_journal_page_first 4904
_journal_page_last 4913
_journal_paper_doi 10.1039/d0dt00265h
_journal_volume 49
_journal_year 2020
_chemical_formula_moiety 'C10 H8 I3 N2 Sb'
_chemical_formula_sum 'C10 H8 I3 N2 Sb'
_chemical_formula_weight 658.63
_space_group_crystal_system triclinic
_space_group_IT_number 2
_space_group_name_Hall '-P 1'
_space_group_name_H-M_alt 'P -1'
_atom_sites_solution_hydrogens geom
_atom_sites_solution_primary dual
_audit_creation_date 2020-03-09
_audit_creation_method
;
Olex2 1.2
(compiled 2018.05.29 svn.r3508 for OlexSys, GUI svn.r5506)
;
_audit_update_record
;
2020-03-09 deposited with the CCDC.	2020-03-12 downloaded from the CCDC.
;
_cell_angle_alpha 117.035(3)
_cell_angle_beta 90.144(3)
_cell_angle_gamma 95.474(3)
_cell_formula_units_Z 2
_cell_length_a 7.6243(5)
_cell_length_b 9.9837(7)
_cell_length_c 10.7548(7)
_cell_measurement_reflns_used 5251
_cell_measurement_temperature 100
_cell_measurement_theta_max 27.114
_cell_measurement_theta_min 2.304
_cell_volume 724.89(9)
_computing_cell_refinement 'SAINT v8.37A (Bruker, 2015)'
_computing_data_reduction 'SAINT v8.37A (Bruker, 2015)'
_computing_molecular_graphics 'Olex2 (Dolomanov et al., 2009)'
_computing_publication_material 'Olex2 (Dolomanov et al., 2009)'
_computing_structure_refinement 'ShelXL (Sheldrick, 2015)'
_computing_structure_solution 'ShelXT (Sheldrick, 2015)'
_diffrn_ambient_temperature 100
_diffrn_measured_fraction_theta_full 1.000
_diffrn_measured_fraction_theta_max 1.000
_diffrn_measurement_device_type 'Bruker APEX-II CCD'
_diffrn_measurement_method '\f and \w scans'
_diffrn_radiation_type MoK\a
_diffrn_radiation_wavelength 0.71073
_diffrn_reflns_av_unetI/netI 0.0267
_diffrn_reflns_Laue_measured_fraction_full 1.000
_diffrn_reflns_Laue_measured_fraction_max 1.000
_diffrn_reflns_limit_h_max 9
_diffrn_reflns_limit_h_min -9
_diffrn_reflns_limit_k_max 11
_diffrn_reflns_limit_k_min -12
_diffrn_reflns_limit_l_max 13
_diffrn_reflns_limit_l_min 0
_diffrn_reflns_number 3201
_diffrn_reflns_point_group_measured_fraction_full 1.000
_diffrn_reflns_point_group_measured_fraction_max 1.000
_diffrn_reflns_theta_full 25.242
_diffrn_reflns_theta_max 27.143
_diffrn_reflns_theta_min 2.129
_diffrn_standards_number 0
_exptl_absorpt_coefficient_mu 8.269
_exptl_absorpt_correction_T_max 0.430168
_exptl_absorpt_correction_T_min 0.294294
_exptl_absorpt_correction_type analytical
_exptl_absorpt_process_details
;
 TWINABS-2012/1 (Bruker,2012) was used for absorption correction.

Final HKLF 4 output contains 80982 reflections, Rint = 0.0514
 (49999 with I > 3sig(I), Rint = 0.0464)
;
_exptl_crystal_colour 'clear light yellow'
_exptl_crystal_colour_lustre clear
_exptl_crystal_colour_modifier light
_exptl_crystal_colour_primary yellow
_exptl_crystal_density_diffrn 3.018
_exptl_crystal_description block
_exptl_crystal_F_000 584
_exptl_crystal_size_max 0.11
_exptl_crystal_size_mid 0.095
_exptl_crystal_size_min 0.087
_refine_diff_density_max 0.995
_refine_diff_density_min -0.985
_refine_diff_density_rms 0.207
_refine_ls_extinction_method none
_refine_ls_goodness_of_fit_ref 1.089
_refine_ls_hydrogen_treatment constr
_refine_ls_matrix_type full
_refine_ls_number_parameters 146
_refine_ls_number_reflns 3201
_refine_ls_number_restraints 0
_refine_ls_restrained_S_all 1.089
_refine_ls_R_factor_all 0.0200
_refine_ls_R_factor_gt 0.0182
_refine_ls_shift/su_max 0.001
_refine_ls_shift/su_mean 0.000
_refine_ls_structure_factor_coef Fsqd
_refine_ls_weighting_details 'w=1/[\s^2^(Fo^2^)+(0.0247P)^2^+0.4900P] where P=(Fo^2^+2Fc^2^)/3'
_refine_ls_weighting_scheme calc
_refine_ls_wR_factor_gt 0.0431
_refine_ls_wR_factor_ref 0.0438
_reflns_Friedel_coverage 0.000
_reflns_number_gt 3095
_reflns_number_total 3201
_reflns_threshold_expression 'I > 2\s(I)'
_cod_data_source_file d0dt00265h2.cif
_cod_data_source_block twin_0t
_cod_depositor_comments 'Adding full bibliography for 7703794--7703809.cif.'
_cod_database_code 7703800
_shelx_shelxl_version_number 2018/3
_shelx_space_group_comment
;
The symmetry employed for this shelxl refinement is uniquely defined
by the following loop, which should always be used as a source of
symmetry information in preference to the above space-group names.
They are only intended as comments.
;
_shelx_estimated_absorpt_t_max 0.533
_shelx_estimated_absorpt_t_min 0.463
_olex2_refinement_description
;
1. Twinned data refinement
 Scales: 0.6938(5)
 0.3062(5)
2. Fixed Uiso
 At 1.2 times of:
  All C(H) groups
3.a Aromatic/amide H refined with riding coordinates:
 C2(H2), C4(H4), C9(H9), C5(H5), C7(H7), C1(H1), C10(H10), C6(H6)
;
_olex2_submission_special_instructions 'No special instructions were received'

loop_
_space_group_symop_operation_xyz
'x, y, z'
'-x, -y, -z'

loop_
_atom_site_label
_atom_site_type_symbol
_atom_site_fract_x
_atom_site_fract_y
_atom_site_fract_z
_atom_site_U_iso_or_equiv
_atom_site_adp_type
_atom_site_occupancy
_atom_site_site_symmetry_order
_atom_site_calc_flag
_atom_site_refinement_flags_posn
_atom_site_refinement_flags_adp
_atom_site_refinement_flags_occupancy
_atom_site_disorder_assembly
_atom_site_disorder_group
I1 I 0.21825(3) 0.44123(3) 0.08310(2) 0.01120(6) Uani 1 1 d . . . . .
I3 I 0.26053(3) 0.64168(3) 0.51757(2) 0.01326(6) Uani 1 1 d . . . . .
Sb1 Sb 0.44553(3) 0.40267(3) 0.26362(2) 0.00850(6) Uani 1 1 d . . . . .
I2 I 0.63955(3) 0.21030(3) 0.03371(2) 0.01412(6) Uani 1 1 d . . . . .
N1 N 0.6346(4) 0.6189(4) 0.2824(3) 0.0106(6) Uani 1 1 d . . . . .
N2 N 1.2284(4) 1.1892(3) 0.2522(3) 0.0120(6) Uani 1 1 d . . . . .
C8 C 0.9936(4) 0.9705(4) 0.2766(4) 0.0099(7) Uani 1 1 d . . . . .
C2 C 0.9302(5) 0.7337(4) 0.3008(4) 0.0121(7) Uani 1 1 d . . . . .
H2 H 1.053071 0.730919 0.312464 0.015 Uiso 1 1 calc R . . . .
C4 C 0.6868(4) 0.8575(4) 0.2782(4) 0.0105(7) Uani 1 1 d . . . . .
H4 H 0.640299 0.939870 0.272995 0.013 Uiso 1 1 calc R . . . .
C3 C 0.8694(4) 0.8537(4) 0.2879(4) 0.0098(7) Uani 1 1 d . . . . .
C9 C 1.1615(5) 1.0133(4) 0.3443(4) 0.0127(7) Uani 1 1 d . . . . .
H9 H 1.198866 0.967803 0.399135 0.015 Uiso 1 1 calc R . . . .
C5 C 0.5750(4) 0.7378(4) 0.2765(4) 0.0119(7) Uani 1 1 d . . . . .
H5 H 0.451185 0.740661 0.270850 0.014 Uiso 1 1 calc R . . . .
C7 C 0.9489(5) 1.0391(4) 0.1961(4) 0.0130(7) Uani 1 1 d . . . . .
H7 H 0.836497 1.012026 0.147884 0.016 Uiso 1 1 calc R . . . .
C1 C 0.8104(4) 0.6179(4) 0.2964(4) 0.0123(7) Uani 1 1 d . . . . .
H1 H 0.853388 0.535261 0.303435 0.015 Uiso 1 1 calc R . . . .
C10 C 1.2717(5) 1.1227(4) 0.3300(4) 0.0145(8) Uani 1 1 d . . . . .
H10 H 1.384400 1.152550 0.377880 0.017 Uiso 1 1 calc R . . . .
C6 C 1.0675(5) 1.1472(5) 0.1859(4) 0.0146(8) Uani 1 1 d . . . . .
H6 H 1.034466 1.193193 0.130293 0.018 Uiso 1 1 calc R . . . .

loop_
_atom_site_aniso_label
_atom_site_aniso_U_11
_atom_site_aniso_U_22
_atom_site_aniso_U_33
_atom_site_aniso_U_23
_atom_site_aniso_U_13
_atom_site_aniso_U_12
I1 0.01200(11) 0.01213(12) 0.01053(11) 0.00610(10) -0.00100(9) 0.00132(8)
I3 0.01171(11) 0.01681(13) 0.01140(11) 0.00642(10) 0.00035(9) 0.00231(9)
Sb1 0.00839(11) 0.00831(12) 0.00929(11) 0.00477(10) -0.00027(8) -0.00076(8)
I2 0.01543(12) 0.01345(12) 0.01318(12) 0.00521(10) 0.00124(9) 0.00482(9)
N1 0.0089(13) 0.0109(15) 0.0133(16) 0.0064(13) 0.0016(11) 0.0016(11)
N2 0.0106(14) 0.0090(15) 0.0165(16) 0.0063(13) 0.0021(11) -0.0008(11)
C8 0.0124(16) 0.0072(16) 0.0088(17) 0.0025(14) 0.0023(13) 0.0019(13)
C2 0.0119(16) 0.0123(18) 0.0118(17) 0.0053(15) 0.0013(13) 0.0012(14)
C4 0.0126(17) 0.0102(17) 0.0101(17) 0.0056(14) 0.0012(13) 0.0027(13)
C3 0.0109(16) 0.0099(17) 0.0082(17) 0.0043(14) 0.0007(13) -0.0014(13)
C9 0.0130(17) 0.0145(18) 0.0117(18) 0.0071(15) -0.0003(13) -0.0001(14)
C5 0.0077(15) 0.0133(18) 0.0150(19) 0.0068(15) 0.0001(13) 0.0003(13)
C7 0.0089(16) 0.0129(18) 0.0177(19) 0.0080(16) -0.0017(14) -0.0011(13)
C1 0.0122(16) 0.0115(18) 0.0153(19) 0.0077(15) -0.0019(14) 0.0022(13)
C10 0.0137(18) 0.0124(18) 0.0159(19) 0.0056(16) -0.0031(14) -0.0002(14)
C6 0.0164(18) 0.0154(19) 0.0166(19) 0.0113(16) 0.0014(14) 0.0019(14)

loop_
_atom_type_symbol
_atom_type_description
_atom_type_scat_dispersion_real
_atom_type_scat_dispersion_imag
_atom_type_scat_source
C C 0.0033 0.0016 'International Tables Vol C Tables 4.2.6.8 and 6.1.1.4'
H H 0.0000 0.0000 'International Tables Vol C Tables 4.2.6.8 and 6.1.1.4'
I I -0.4742 1.8119 'International Tables Vol C Tables 4.2.6.8 and 6.1.1.4'
N N 0.0061 0.0033 'International Tables Vol C Tables 4.2.6.8 and 6.1.1.4'
Sb Sb -0.5866 1.5461 'International Tables Vol C Tables 4.2.6.8 and 6.1.1.4'

loop_
_geom_angle_atom_site_label_1
_geom_angle_atom_site_label_2
_geom_angle_atom_site_label_3
_geom_angle
_geom_angle_site_symmetry_1
_geom_angle_site_symmetry_3
_geom_angle_publ_flag
I1 Sb1 I3 89.086(10) . . ?
I1 Sb1 I2 91.004(11) . . ?
I2 Sb1 I3 174.032(11) . . ?
N1 Sb1 I1 88.94(7) . . ?
N1 Sb1 I3 84.51(7) . . ?
N1 Sb1 I2 89.52(7) . . ?
N1 Sb1 N2 175.51(10) . 1_445 ?
N2 Sb1 I1 88.97(7) 1_445 . ?
N2 Sb1 I3 91.48(7) 1_445 . ?
N2 Sb1 I2 94.49(7) 1_445 . ?
C5 N1 Sb1 123.5(2) . . ?
C5 N1 C1 118.6(3) . . ?
C1 N1 Sb1 117.9(2) . . ?
C10 N2 Sb1 116.4(2) . 1_665 ?
C10 N2 C6 117.7(3) . . ?
C6 N2 Sb1 125.5(2) . 1_665 ?
C9 C8 C3 121.3(3) . . ?
C7 C8 C3 121.0(3) . . ?
C7 C8 C9 117.6(3) . . ?
C3 C2 H2 120.2 . . ?
C1 C2 H2 120.2 . . ?
C1 C2 C3 119.6(3) . . ?
C3 C4 H4 120.8 . . ?
C5 C4 H4 120.8 . . ?
C5 C4 C3 118.5(3) . . ?
C2 C3 C8 121.0(3) . . ?
C2 C3 C4 118.4(3) . . ?
C4 C3 C8 120.5(3) . . ?
C8 C9 H9 120.6 . . ?
C10 C9 C8 118.8(4) . . ?
C10 C9 H9 120.6 . . ?
N1 C5 C4 122.8(3) . . ?
N1 C5 H5 118.6 . . ?
C4 C5 H5 118.6 . . ?
C8 C7 H7 119.9 . . ?
C8 C7 C6 120.1(3) . . ?
C6 C7 H7 119.9 . . ?
N1 C1 C2 122.0(3) . . ?
N1 C1 H1 119.0 . . ?
C2 C1 H1 119.0 . . ?
N2 C10 C9 123.6(3) . . ?
N2 C10 H10 118.2 . . ?
C9 C10 H10 118.2 . . ?
N2 C6 C7 122.1(4) . . ?
N2 C6 H6 119.0 . . ?
C7 C6 H6 119.0 . . ?

loop_
_geom_bond_atom_site_label_1
_geom_bond_atom_site_label_2
_geom_bond_distance
_geom_bond_site_symmetry_2
_geom_bond_publ_flag
I1 Sb1 2.7767(3) . ?
I3 Sb1 3.1432(4) . ?
Sb1 I2 2.8695(4) . ?
Sb1 N1 2.406(3) . ?
Sb1 N2 2.527(3) 1_445 ?
N1 C5 1.338(5) . ?
N1 C1 1.350(4) . ?
N2 C10 1.339(5) . ?
N2 C6 1.347(5) . ?
C8 C3 1.480(5) . ?
C8 C9 1.400(5) . ?
C8 C7 1.384(5) . ?
C2 H2 0.9500 . ?
C2 C3 1.387(5) . ?
C2 C1 1.386(5) . ?
C4 H4 0.9500 . ?
C4 C3 1.401(5) . ?
C4 C5 1.393(5) . ?
C9 H9 0.9500 . ?
C9 C10 1.379(5) . ?
C5 H5 0.9500 . ?
C7 H7 0.9500 . ?
C7 C6 1.385(5) . ?
C1 H1 0.9500 . ?
C10 H10 0.9500 . ?
C6 H6 0.9500 . ?

loop_
_twin_individual_id
_twin_individual_mass_fraction_refined
1 0.6938(5)
2 0.3062(5)
